data_1572502
loop_
_publ_author_name
'Liu, Zheng'
'Fang, Jun-Jie'
'Wang, Zhi-Yi'
'Xie, Yun-Peng'
'Lu, Xing'

_publ_section_title
;
 Structural diversity of copper(i) alkynyl cluster-based coordination
 polymers utilizing bifunctional pyridine carboxylic acid ligands
;
_journal_issue 38
_journal_name_full Nanoscale
_journal_page_first 17817
_journal_page_last 17824
_journal_paper_doi 10.1039/D4NR02543A
_journal_volume 16
_journal_year 2024
_chemical_formula_moiety 'C41 H45 Cu6 F6 N O4'
_chemical_formula_sum 'C41 H45 Cu6 F6 N O4'
_chemical_formula_weight 1111.02
_space_group_crystal_system triclinic
_space_group_IT_number 2
_space_group_name_Hall '-P 1'
_space_group_name_H-M_alt 'P -1'
_atom_sites_solution_hydrogens geom
_audit_creation_date 2024-06-12
_audit_creation_method
;
Olex2 1.5
(compiled 2024.02.16 svn.r378c4104 for OlexSys, GUI svn.r6928)
;
_audit_update_record
;
2024-06-12 deposited with the CCDC.	2024-09-03 downloaded from the CCDC.
;
_cell_angle_alpha 62.3950(10)
_cell_angle_beta 81.8880(10)
_cell_angle_gamma 64.9420(10)
_cell_formula_units_Z 2
_cell_length_a 13.3217(5)
_cell_length_b 14.0632(5)
_cell_length_c 14.6193(6)
_cell_measurement_reflns_used 9822
_cell_measurement_temperature 273.15
_cell_measurement_theta_max 24.51
_cell_measurement_theta_min 2.75
_cell_volume 2193.45(15)
_computing_cell_refinement 'SAINT V8.40B (?, 2016)'
_computing_data_reduction 'SAINT V8.40B (?, 2016)'
_computing_molecular_graphics 'Olex2 1.5 (Dolomanov et al., 2009)'
_computing_publication_material 'Olex2 1.5 (Dolomanov et al., 2009)'
_computing_structure_refinement 'XL  (Sheldrick, 2008)'
_computing_structure_solution 'SHELXT 2018/2 (Sheldrick, 2018)'
_diffrn_ambient_temperature 273.15
_diffrn_detector_area_resol_mean 7.9
_diffrn_detector_type 'CCD area detector'
_diffrn_measured_fraction_theta_full 0.765
_diffrn_measured_fraction_theta_max 0.756
_diffrn_measurement_device 'three-circle diffractometer'
_diffrn_measurement_device_type 'ARINAX MD2'
_diffrn_measurement_method '\f and \w scans'
_diffrn_radiation_type MoK\a
_diffrn_radiation_wavelength 0.71073
_diffrn_reflns_av_R_equivalents 0.0387
_diffrn_reflns_av_unetI/netI 0.0362
_diffrn_reflns_Laue_measured_fraction_full 0.765
_diffrn_reflns_Laue_measured_fraction_max 0.756
_diffrn_reflns_limit_h_max 12
_diffrn_reflns_limit_h_min -13
_diffrn_reflns_limit_k_max 16
_diffrn_reflns_limit_k_min -16
_diffrn_reflns_limit_l_max 16
_diffrn_reflns_limit_l_min -16
_diffrn_reflns_number 20313
_diffrn_reflns_point_group_measured_fraction_full 0.765
_diffrn_reflns_point_group_measured_fraction_max 0.756
_diffrn_reflns_theta_full 25.242
_diffrn_reflns_theta_max 25.367
_diffrn_reflns_theta_min 1.576
_diffrn_source_current 0.0
_diffrn_source_power 0.0
_diffrn_source_voltage 0.0
_diffrn_standards_number 0
_exptl_absorpt_coefficient_mu 2.921
_exptl_absorpt_correction_T_max 0.7451
_exptl_absorpt_correction_T_min 0.6227
_exptl_absorpt_correction_type psi-scan
_exptl_absorpt_process_details
;
SADABS-2016/2 (Bruker,2016/2) was used for absorption correction.
wR2(int) was 0.1318 before and 0.0666 after correction.
The Ratio of minimum to maximum transmission is 0.8357.
The \l/2 correction factor is Not present.
;
_exptl_crystal_colour 'clear yellow'
_exptl_crystal_colour_lustre clear
_exptl_crystal_colour_primary yellow
_exptl_crystal_density_diffrn 1.682
_exptl_crystal_description block
_exptl_crystal_F_000 1116
_exptl_crystal_size_max 0.1
_exptl_crystal_size_mid 0.1
_exptl_crystal_size_min 0.1
_refine_diff_density_max 0.997
_refine_diff_density_min -0.781
_refine_diff_density_rms 0.162
_refine_ls_extinction_coef 0.0033(6)
_refine_ls_extinction_expression Fc^*^=kFc[1+0.001xFc^2^\l^3^/sin(2\q)]^-1/4^
_refine_ls_extinction_method 'SHELXL-2018/3 (Sheldrick 2018)'
_refine_ls_goodness_of_fit_ref 1.079
_refine_ls_hydrogen_treatment constr
_refine_ls_matrix_type full
_refine_ls_number_parameters 552
_refine_ls_number_reflns 6083
_refine_ls_number_restraints 206
_refine_ls_restrained_S_all 1.102
_refine_ls_R_factor_all 0.0435
_refine_ls_R_factor_gt 0.0425
_refine_ls_shift/su_max 0.001
_refine_ls_shift/su_mean 0.000
_refine_ls_structure_factor_coef Fsqd
_refine_ls_weighting_details 'w=1/[\s^2^(Fo^2^)+(0.1045P)^2^+4.6818P] where P=(Fo^2^+2Fc^2^)/3'
_refine_ls_weighting_scheme calc
_refine_ls_wR_factor_gt 0.1447
_refine_ls_wR_factor_ref 0.1462
_reflns_Friedel_coverage 0.000
_reflns_number_gt 5835
_reflns_number_total 6083
_reflns_threshold_expression 'I > 2\s(I)'
_cod_data_source_file d4nr02543a2.cif
_cod_data_source_block 3
_cod_depositor_comments 'Adding full bibliography for 1572496--1572504.cif.'
_cod_database_code 1572502
_shelx_shelxl_version_number 2018/3
_shelx_space_group_comment
;
The symmetry employed for this shelxl refinement is uniquely defined
by the following loop, which should always be used as a source of
symmetry information in preference to the above space-group names.
They are only intended as comments.
;
_shelx_estimated_absorpt_t_max 0.759
_shelx_estimated_absorpt_t_min 0.759
_olex2_refinement_description
;
1. Fixed Uiso
 At 1.2 times of:
  All C(H) groups
 At 1.5 times of:
  All C(H,H,H) groups
2. Restrained distances
 C2-C3 = C3-C12
 1.54 with sigma of 0.02
 F45-C39 = F43-C39 = F40-C39
 1.35 with sigma of 0.01
 C3-C13 = C3-C14
 1.55 with sigma of 0.02
 C2-C12
 2.56 with sigma of 0.04
 C2-C13 = C2-C14
 2.52 with sigma of 0.04
 C3-C12 \\sim C3-C13 \\sim C3-C14 \\sim C3-C2
 with sigma of 0.02
 C12-C13 \\sim C12-C14 \\sim C13-C14
 with sigma of 0.04
 C2-C12 \\sim C2-C13 \\sim C2-C14
 with sigma of 0.04
3. Rigid bond restraints
 O30, O34, F36, F38, F37, C33, C32, H32, C31, C35, C39, F40, F43, F45, F42,
 F41, F44
 with sigma for 1-2 distances of 0.01 and sigma for 1-3 distances of 0.01
 C27, C2, C3, C12, C13, C14
 with sigma for 1-2 distances of 0.01 and sigma for 1-3 distances of 0.01
4. Uiso/Uaniso restraints and constraints
C2 \\sim C3 \\sim C12 \\sim C13 \\sim C14: within 2A with sigma of 0.04 and
sigma for terminal atoms of 0.08 within 2A
Uanis(F40) \\sim Ueq, Uanis(F45) \\sim Ueq, Uanis(F43) \\sim Ueq: with sigma of
0.01 and sigma for terminal atoms of 0.02
Uanis(F44) \\sim Ueq, Uanis(F41) \\sim Ueq, Uanis(F42) \\sim Ueq: with sigma of
0.01 and sigma for terminal atoms of 0.02
Uanis(Cu29) \\sim Ueq, Uanis(C27) \\sim Ueq, Uanis(C2) \\sim Ueq, Uanis(C3)
\\sim Ueq, Uanis(C12) \\sim Ueq, Uanis(C13) \\sim Ueq, Uanis(C14) \\sim Ueq:
with sigma of 0.01 and sigma for terminal atoms of 0.02
Uanis(C27) \\sim Ueq, Uanis(C2) \\sim Ueq, Uanis(C3) \\sim Ueq, Uanis(C12)
\\sim Ueq, Uanis(C13) \\sim Ueq, Uanis(C14) \\sim Ueq: with sigma of 0.005 and
sigma for terminal atoms of 0.01
5. Rigid body (RIGU) restrains
 C2, C3, C12, C13, C14
 with sigma for 1-2 distances of 0.004 and sigma for 1-3 distances of 0.004
6. Others
 Sof(F42)=Sof(F41)=Sof(F44)=1-FVAR(1)
 Sof(F40)=Sof(F43)=Sof(F45)=FVAR(1)
7.a Me refined with riding coordinates:
 C59(H59A,H59B,H59C), C49(H49A,H49B,H49C), C51(H51A,H51B,H51C), C50(H50A,H50B,
 H50C), C19(H19A,H19B,H19C), C61(H61A,H61B,H61C), C60(H60A,H60B,H60C), C21(H21A,
 H21B,H21C), C20(H20A,H20B,H20C), C12(H12A,H12B,H12C), C13(H13A,H13B,H13C),
 C14(H14A,H14B,H14C)
7.b Aromatic/amide H refined with riding coordinates:
 C5(H5), C4(H4), C23(H23), C9(H9), C8(H8), C25(H25), C24(H24), C26(H26),
 C32(H32)
;
_olex2_submission_special_instructions 'No special instructions were received'

loop_
_space_group_symop_operation_xyz
'x, y, z'
'-x, -y, -z'

loop_
_atom_site_label
_atom_site_type_symbol
_atom_site_fract_x
_atom_site_fract_y
_atom_site_fract_z
_atom_site_U_iso_or_equiv
_atom_site_adp_type
_atom_site_occupancy
_atom_site_site_symmetry_order
_atom_site_calc_flag
_atom_site_refinement_flags_posn
_atom_site_refinement_flags_adp
_atom_site_refinement_flags_occupancy
_atom_site_disorder_assembly
_atom_site_disorder_group
Cu15 Cu 0.49854(4) -0.08628(4) 0.97724(4) 0.01238(18) Uani 1 1 d . . . . .
Cu13 Cu 0.79564(4) -0.16159(4) 0.96596(4) 0.01465(18) Uani 1 1 d . . . . .
Cu2 Cu 0.40189(4) 0.14122(4) 0.85618(4) 0.01314(18) Uani 1 1 d . . . . .
Cu1 Cu 0.61486(4) 0.04000(4) 0.87045(4) 0.01460(18) Uani 1 1 d . . . . .
Cu29 Cu 0.64001(4) -0.03142(4) 0.74133(4) 0.01611(18) Uani 1 1 d . U . . .
Cu14 Cu 0.71846(4) -0.00550(4) 1.04697(4) 0.01603(18) Uani 1 1 d . . . . .
O12 O 0.9137(3) -0.2521(3) 1.0823(2) 0.0184(7) Uani 1 1 d . . . . .
O22 O 0.8326(3) -0.1248(2) 1.1503(2) 0.0179(6) Uani 1 1 d . . . . .
O30 O 0.6198(3) 0.1362(3) 0.5819(3) 0.0284(8) Uani 1 1 d . U . . .
O34 O 0.7290(3) -0.1171(3) 0.6604(2) 0.0221(7) Uani 1 1 d . U . . .
F36 F 0.9694(3) -0.1608(3) 0.5245(3) 0.0530(10) Uani 1 1 d . U . . .
N3 N 1.3248(3) -0.7240(3) 1.7143(3) 0.0186(8) Uani 1 1 d . . . . .
F38 F 0.9399(3) -0.2759(3) 0.6727(3) 0.0661(13) Uani 1 1 d . U . . .
F37 F 0.8514(3) -0.2322(4) 0.5392(4) 0.0616(11) Uani 1 1 d . U . . .
C56 C 0.3434(4) 0.2104(4) 0.9532(3) 0.0147(9) Uani 1 1 d . . . . .
C27 C 0.4932(4) 0.0106(4) 0.8173(3) 0.0157(9) Uani 1 1 d . U . . .
C6 C 1.1985(4) -0.5516(4) 1.5250(3) 0.0171(9) Uani 1 1 d . . . . .
C47 C 0.8627(4) -0.0674(3) 0.8332(3) 0.0121(9) Uani 1 1 d . . . . .
C7 C 1.1265(4) -0.4643(4) 1.4266(3) 0.0152(9) Uani 1 1 d . . . . .
C11 C 0.9061(4) -0.2209(4) 1.1515(3) 0.0166(9) Uani 1 1 d . . . . .
C5 C 1.1680(4) -0.5440(4) 1.6182(3) 0.0187(9) Uani 1 1 d . . . . .
H5 H 1.104691 -0.481319 1.619001 0.022 Uiso 1 1 calc R U . . .
C4 C 1.2322(4) -0.6296(4) 1.7083(3) 0.0175(9) Uani 1 1 d . . . . .
H4 H 1.210496 -0.622166 1.768845 0.021 Uiso 1 1 calc R U . . .
C23 C 1.0631(4) -0.4121(4) 1.2558(3) 0.0186(9) Uani 1 1 d . . . . .
H23 H 1.068497 -0.431434 1.201990 0.022 Uiso 1 1 calc R U . . .
C46 C 0.7627(4) -0.0375(4) 0.8139(3) 0.0173(10) Uani 1 1 d . . . . .
C57 C 0.2877(4) 0.2910(4) 0.9764(3) 0.0188(9) Uani 1 1 d . . . . .
C10 C 0.9863(4) -0.3027(4) 1.2454(3) 0.0148(9) Uani 1 1 d . . . . .
C9 C 0.9814(4) -0.2729(4) 1.3249(3) 0.0177(9) Uani 1 1 d . . . . .
H9 H 0.931083 -0.199418 1.318152 0.021 Uiso 1 1 calc R U . . .
C8 C 1.0513(4) -0.3527(4) 1.4146(3) 0.0171(9) Uani 1 1 d . . . . .
H8 H 1.047958 -0.331638 1.466967 0.021 Uiso 1 1 calc R U . . .
C25 C 1.2981(4) -0.6455(4) 1.5299(3) 0.0242(11) Uani 1 1 d . . . . .
H25 H 1.324930 -0.652165 1.469878 0.029 Uiso 1 1 calc R U . . .
C24 C 1.1321(4) -0.4931(4) 1.3459(3) 0.0190(9) Uani 1 1 d . . . . .
H24 H 1.181956 -0.566652 1.352355 0.023 Uiso 1 1 calc R U . . .
C26 C 1.3564(4) -0.7282(4) 1.6245(3) 0.0248(11) Uani 1 1 d . . . . .
H26 H 1.421489 -0.790464 1.625839 0.030 Uiso 1 1 calc R U . . .
C16 C 0.6227(4) 0.1391(4) 0.9388(3) 0.0162(9) Uani 1 1 d . . . . .
C48 C 0.9782(4) -0.0742(4) 0.8251(3) 0.0178(9) Uani 1 1 d . . . . .
C33 C 0.7953(4) -0.0849(4) 0.5947(3) 0.0185(9) Uani 1 1 d . U . . .
C17 C 0.6198(4) 0.2269(4) 0.8618(4) 0.0211(10) Uani 1 1 d . . . . .
C58 C 0.2317(4) 0.3980(4) 0.9939(4) 0.0270(11) Uani 1 1 d . . . . .
C32 C 0.7915(4) 0.0276(4) 0.5324(3) 0.0243(10) Uani 1 1 d . U . . .
H32 H 0.850206 0.035648 0.491351 0.029 Uiso 1 1 calc R U . . .
C59 C 0.1272(5) 0.4830(4) 0.9188(4) 0.0391(14) Uani 1 1 d . . . . .
H59A H 0.090279 0.552136 0.929140 0.059 Uiso 1 1 calc R U . . .
H59B H 0.148365 0.504644 0.848787 0.059 Uiso 1 1 calc R U . . .
H59C H 0.077813 0.445032 0.931600 0.059 Uiso 1 1 calc R U . . .
C49 C 0.9941(4) -0.0019(4) 0.7116(4) 0.0252(10) Uani 1 1 d . . . . .
H49A H 1.068254 -0.005583 0.705407 0.038 Uiso 1 1 calc R U . . .
H49B H 0.982405 -0.033279 0.670046 0.038 Uiso 1 1 calc R U . . .
H49C H 0.941725 0.078413 0.688259 0.038 Uiso 1 1 calc R U . . .
C18 C 0.6180(5) 0.3334(5) 0.7678(5) 0.0387(14) Uani 1 1 d . . . . .
C31 C 0.7021(4) 0.1296(4) 0.5292(3) 0.0248(10) Uani 1 1 d . U . . .
C35 C 0.8909(5) -0.1882(4) 0.5830(4) 0.0323(12) Uani 1 1 d . U . . .
C51 C 1.0621(4) -0.2040(4) 0.8623(4) 0.0292(11) Uani 1 1 d . . . . .
H51A H 1.136468 -0.208383 0.857105 0.044 Uiso 1 1 calc R U . . .
H51B H 1.051387 -0.249682 0.932952 0.044 Uiso 1 1 calc R U . . .
H51C H 1.050585 -0.234443 0.819785 0.044 Uiso 1 1 calc R U . . .
C39 C 0.7063(5) 0.2478(4) 0.4514(4) 0.0352(12) Uani 1 1 d D U . . .
C50 C 0.9953(5) -0.0253(4) 0.8942(4) 0.0284(11) Uani 1 1 d . . . . .
H50A H 1.069414 -0.029260 0.889623 0.043 Uiso 1 1 calc R U . . .
H50B H 0.942883 0.054924 0.871174 0.043 Uiso 1 1 calc R U . . .
H50C H 0.984177 -0.071309 0.964616 0.043 Uiso 1 1 calc R U . . .
F40 F 0.7980(9) 0.2537(10) 0.4734(11) 0.079(4) Uani 0.531(16) 1 d D U P A 1
C19 C 0.7195(6) 0.2970(6) 0.7095(5) 0.0470(16) Uani 1 1 d . . . . .
H19A H 0.719665 0.364913 0.648329 0.070 Uiso 1 1 calc R U . . .
H19B H 0.785568 0.261864 0.752959 0.070 Uiso 1 1 calc R U . . .
H19C H 0.717380 0.241135 0.690250 0.070 Uiso 1 1 calc R U . . .
C61 C 0.1964(5) 0.3637(5) 1.1047(4) 0.0398(14) Uani 1 1 d . . . . .
H61A H 0.160550 0.432707 1.115374 0.060 Uiso 1 1 calc R U . . .
H61B H 0.145828 0.327467 1.116205 0.060 Uiso 1 1 calc R U . . .
H61C H 0.260762 0.309335 1.152148 0.060 Uiso 1 1 calc R U . . .
F43 F 0.6277(9) 0.3378(6) 0.4667(9) 0.076(4) Uani 0.531(16) 1 d D U P A 1
C60 C 0.3122(6) 0.4566(5) 0.9715(6) 0.0518(17) Uani 1 1 d . . . . .
H60A H 0.277439 0.525520 0.982435 0.078 Uiso 1 1 calc R U . . .
H60B H 0.378040 0.402638 1.017078 0.078 Uiso 1 1 calc R U . . .
H60C H 0.331603 0.478424 0.901063 0.078 Uiso 1 1 calc R U . . .
F45 F 0.6988(14) 0.2687(10) 0.3571(5) 0.078(4) Uani 0.531(16) 1 d D U P A 1
C21 C 0.5140(7) 0.3864(7) 0.6958(6) 0.075(3) Uani 1 1 d . . . . .
H21A H 0.513193 0.455196 0.635161 0.113 Uiso 1 1 calc R U . . .
H21B H 0.515863 0.329498 0.675938 0.113 Uiso 1 1 calc R U . . .
H21C H 0.448375 0.407361 0.731678 0.113 Uiso 1 1 calc R U . . .
C20 C 0.6211(8) 0.4200(6) 0.8003(7) 0.073(3) Uani 1 1 d . . . . .
H20A H 0.619997 0.489186 0.739936 0.110 Uiso 1 1 calc R U . . .
H20B H 0.557593 0.441035 0.838403 0.110 Uiso 1 1 calc R U . . .
H20C H 0.687730 0.384622 0.843159 0.110 Uiso 1 1 calc R U . . .
F42 F 0.6078(8) 0.3210(7) 0.3944(9) 0.070(4) Uani 0.469(16) 1 d . U P A 2
F41 F 0.7318(18) 0.2998(14) 0.4824(8) 0.082(5) Uani 0.469(16) 1 d . U P A 2
F44 F 0.7779(12) 0.2374(8) 0.3730(9) 0.072(4) Uani 0.469(16) 1 d . U P A 2
C2 C 0.4869(4) -0.0359(4) 0.7642(3) 0.0163(9) Uani 1 1 d D U . . .
C3 C 0.4338(4) -0.0754(4) 0.7118(4) 0.0305(11) Uani 1 1 d D U . . .
C12 C 0.4063(10) 0.0153(8) 0.5975(6) 0.097(3) Uani 1 1 d D U . . .
H12A H 0.355484 0.090657 0.592454 0.146 Uiso 1 1 calc R U . . .
H12B H 0.473296 0.020486 0.565969 0.146 Uiso 1 1 calc R U . . .
H12C H 0.372972 -0.008578 0.562441 0.146 Uiso 1 1 calc R U . . .
C13 C 0.3287(6) -0.0828(9) 0.7629(7) 0.077(2) Uani 1 1 d D U . . .
H13A H 0.279902 -0.007985 0.760366 0.115 Uiso 1 1 calc R U . . .
H13B H 0.292599 -0.103482 0.727125 0.115 Uiso 1 1 calc R U . . .
H13C H 0.346975 -0.141513 0.833729 0.115 Uiso 1 1 calc R U . . .
C14 C 0.5135(6) -0.1909(6) 0.7138(7) 0.0613(19) Uani 1 1 d D U . . .
H14A H 0.477828 -0.214100 0.680023 0.092 Uiso 1 1 calc R U . . .
H14B H 0.577861 -0.182458 0.678359 0.092 Uiso 1 1 calc R U . . .
H14C H 0.535563 -0.249855 0.784210 0.092 Uiso 1 1 calc R U . . .

loop_
_atom_site_aniso_label
_atom_site_aniso_U_11
_atom_site_aniso_U_22
_atom_site_aniso_U_33
_atom_site_aniso_U_23
_atom_site_aniso_U_13
_atom_site_aniso_U_12
Cu15 0.0159(4) 0.0092(3) 0.0076(3) -0.0032(2) 0.0009(2) -0.0021(2)
Cu13 0.0191(4) 0.0119(3) 0.0090(3) -0.0037(2) 0.0006(2) -0.0039(2)
Cu2 0.0160(4) 0.0093(3) 0.0071(3) -0.0024(2) -0.0001(2) -0.0003(2)
Cu1 0.0166(4) 0.0144(3) 0.0121(3) -0.0084(2) 0.0026(2) -0.0036(2)
Cu29 0.0188(4) 0.0186(3) 0.0102(3) -0.0090(2) 0.0028(2) -0.0047(2)
Cu14 0.0191(4) 0.0104(3) 0.0130(3) -0.0032(2) -0.0011(2) -0.0029(2)
O12 0.0214(18) 0.0177(15) 0.0118(15) -0.0060(13) -0.0036(12) -0.0035(12)
O22 0.0202(18) 0.0120(15) 0.0142(15) -0.0038(12) -0.0024(11) -0.0015(12)
O30 0.031(2) 0.0222(17) 0.0206(18) -0.0080(14) 0.0011(14) -0.0024(14)
O34 0.033(2) 0.0222(16) 0.0145(16) -0.0120(13) 0.0080(13) -0.0116(13)
F36 0.048(2) 0.0422(19) 0.074(3) -0.0387(19) 0.0431(19) -0.0210(16)
N3 0.023(2) 0.0138(18) 0.0102(19) -0.0041(15) 0.0012(14) -0.0011(14)
F38 0.059(3) 0.040(2) 0.046(2) -0.0117(17) 0.0132(17) 0.0151(17)
F37 0.065(3) 0.059(2) 0.095(3) -0.067(2) 0.027(2) -0.025(2)
C56 0.016(2) 0.013(2) 0.008(2) -0.0007(17) 0.0003(15) -0.0045(16)
C27 0.018(2) 0.0134(19) 0.0085(19) -0.0031(15) 0.0024(15) -0.0024(15)
C6 0.021(3) 0.011(2) 0.008(2) 0.0023(16) -0.0011(16) -0.0041(16)
C47 0.016(3) 0.012(2) 0.007(2) -0.0044(16) 0.0010(15) -0.0044(16)
C7 0.015(2) 0.011(2) 0.011(2) -0.0004(17) 0.0018(16) -0.0038(16)
C11 0.016(3) 0.015(2) 0.012(2) -0.0019(18) 0.0017(16) -0.0057(17)
C5 0.021(3) 0.013(2) 0.014(2) -0.0037(17) 0.0034(17) -0.0033(17)
C4 0.019(3) 0.018(2) 0.011(2) -0.0072(18) 0.0033(16) -0.0031(17)
C23 0.025(3) 0.016(2) 0.013(2) -0.0074(18) 0.0010(17) -0.0058(17)
C46 0.031(4) 0.014(2) 0.006(2) -0.0055(17) 0.0072(17) -0.0099(18)
C57 0.022(3) 0.015(2) 0.015(2) -0.0054(18) 0.0027(17) -0.0057(17)
C10 0.020(3) 0.014(2) 0.006(2) 0.0003(16) 0.0032(15) -0.0083(17)
C9 0.019(3) 0.011(2) 0.018(2) -0.0053(17) -0.0009(17) -0.0024(16)
C8 0.020(3) 0.016(2) 0.012(2) -0.0049(17) 0.0028(16) -0.0058(17)
C25 0.029(3) 0.026(2) 0.006(2) -0.0046(19) 0.0040(17) -0.0037(19)
C24 0.020(3) 0.012(2) 0.016(2) -0.0052(18) 0.0013(17) -0.0008(16)
C26 0.026(3) 0.021(2) 0.013(2) -0.0076(19) 0.0017(18) 0.0036(18)
C16 0.023(3) 0.011(2) 0.016(2) -0.009(2) 0.0016(17) -0.0055(16)
C48 0.020(3) 0.016(2) 0.016(2) -0.0077(18) 0.0058(17) -0.0065(17)
C33 0.021(3) 0.023(2) 0.013(2) -0.0123(18) 0.0040(16) -0.0068(17)
C17 0.016(3) 0.015(2) 0.026(3) -0.008(2) 0.0025(18) -0.0038(17)
C58 0.033(3) 0.015(2) 0.030(3) -0.013(2) 0.007(2) -0.0058(19)
C32 0.033(3) 0.022(2) 0.016(2) -0.0084(19) 0.0048(18) -0.0103(19)
C59 0.047(4) 0.017(3) 0.036(3) -0.013(2) -0.002(2) 0.004(2)
C49 0.023(3) 0.030(3) 0.025(3) -0.015(2) 0.0129(19) -0.014(2)
C18 0.029(3) 0.018(3) 0.049(4) 0.002(2) 0.004(2) -0.012(2)
C31 0.035(3) 0.025(2) 0.013(2) -0.0071(19) -0.0021(18) -0.011(2)
C35 0.041(3) 0.024(3) 0.031(3) -0.017(2) 0.020(2) -0.013(2)
C51 0.019(3) 0.019(2) 0.042(3) -0.014(2) 0.007(2) -0.0021(19)
C39 0.046(4) 0.024(3) 0.029(3) -0.009(2) 0.007(2) -0.013(2)
C50 0.036(3) 0.030(3) 0.028(3) -0.015(2) 0.002(2) -0.018(2)
F40 0.062(6) 0.050(6) 0.105(8) 0.000(5) -0.021(5) -0.037(5)
C19 0.067(5) 0.039(3) 0.032(3) -0.004(3) 0.014(3) -0.036(3)
C61 0.054(4) 0.027(3) 0.036(3) -0.025(3) 0.011(3) -0.005(2)
F43 0.077(7) 0.023(3) 0.080(7) -0.010(4) 0.032(6) -0.003(3)
C60 0.056(4) 0.033(3) 0.081(5) -0.037(3) 0.016(3) -0.021(3)
F45 0.156(13) 0.061(6) 0.023(4) -0.001(4) -0.003(5) -0.065(8)
C21 0.061(5) 0.058(5) 0.055(5) 0.025(4) -0.016(4) -0.029(4)
C20 0.107(7) 0.031(4) 0.085(6) -0.027(4) 0.043(5) -0.042(4)
F42 0.054(5) 0.027(4) 0.067(8) 0.022(4) -0.019(4) -0.004(3)
F41 0.168(14) 0.087(9) 0.031(5) -0.020(5) 0.011(6) -0.096(10)
F44 0.089(8) 0.034(5) 0.047(6) -0.002(4) 0.042(6) -0.017(5)
C2 0.015(2) 0.0173(19) 0.0140(19) -0.0090(16) 0.0022(15) -0.0021(15)
C3 0.030(3) 0.041(3) 0.032(2) -0.028(2) -0.0014(18) -0.0102(19)
C12 0.155(7) 0.101(5) 0.060(4) -0.024(4) -0.042(4) -0.071(5)
C13 0.051(4) 0.129(6) 0.124(6) -0.105(5) 0.034(4) -0.054(4)
C14 0.048(4) 0.063(4) 0.108(5) -0.068(4) 0.005(3) -0.020(3)

loop_
_atom_type_symbol
_atom_type_description
_atom_type_scat_dispersion_real
_atom_type_scat_dispersion_imag
_atom_type_scat_source
C C 0.0033 0.0016 'International Tables Vol C Tables 4.2.6.8 and 6.1.1.4'
H H 0.0000 0.0000 'International Tables Vol C Tables 4.2.6.8 and 6.1.1.4'
Cu Cu 0.3201 1.2651 'International Tables Vol C Tables 4.2.6.8 and 6.1.1.4'
F F 0.0171 0.0103 'International Tables Vol C Tables 4.2.6.8 and 6.1.1.4'
N N 0.0061 0.0033 'International Tables Vol C Tables 4.2.6.8 and 6.1.1.4'
O O 0.0106 0.0060 'International Tables Vol C Tables 4.2.6.8 and 6.1.1.4'

loop_
_geom_angle_atom_site_label_1
_geom_angle_atom_site_label_2
_geom_angle_atom_site_label_3
_geom_angle
_geom_angle_site_symmetry_1
_geom_angle_site_symmetry_3
_geom_angle_publ_flag
Cu2 Cu15 Cu15 56.105(19) . 2_657 ?
Cu2 Cu15 Cu15 58.38(2) 2_657 2_657 ?
Cu2 Cu15 Cu2 114.49(2) 2_657 . ?
Cu2 Cu15 Cu1 86.56(2) . 2_657 ?
Cu2 Cu15 Cu1 88.53(2) 2_657 . ?
Cu2 Cu15 Cu1 58.438(18) 2_657 2_657 ?
Cu2 Cu15 Cu1 58.034(18) . . ?
Cu2 Cu15 Cu14 121.38(2) 2_657 2_657 ?
Cu1 Cu15 Cu15 57.751(19) 2_657 2_657 ?
Cu1 Cu15 Cu15 58.75(2) . 2_657 ?
Cu1 Cu15 Cu1 116.50(2) . 2_657 ?
Cu14 Cu15 Cu15 93.41(2) 2_657 2_657 ?
Cu14 Cu15 Cu2 63.643(19) 2_657 . ?
Cu14 Cu15 Cu1 121.41(2) 2_657 . ?
Cu14 Cu15 Cu1 63.051(19) 2_657 2_657 ?
C56 Cu15 Cu15 95.21(12) 2_657 2_657 ?
C56 Cu15 Cu2 48.82(11) 2_657 2_657 ?
C56 Cu15 Cu2 137.63(12) 2_657 . ?
C56 Cu15 Cu1 104.50(11) 2_657 2_657 ?
C56 Cu15 Cu1 80.97(11) 2_657 . ?
C56 Cu15 Cu14 157.14(11) 2_657 2_657 ?
C27 Cu15 Cu15 95.21(12) . 2_657 ?
C27 Cu15 Cu2 48.88(11) . . ?
C27 Cu15 Cu2 140.74(13) . 2_657 ?
C27 Cu15 Cu1 52.21(13) . . ?
C27 Cu15 Cu1 134.53(11) . 2_657 ?
C27 Cu15 Cu14 85.59(12) . 2_657 ?
C27 Cu15 C56 114.58(16) . 2_657 ?
C16 Cu15 Cu15 107.13(11) 2_657 2_657 ?
C16 Cu15 Cu2 90.75(12) 2_657 2_657 ?
C16 Cu15 Cu2 107.57(12) 2_657 . ?
C16 Cu15 Cu1 163.32(11) 2_657 . ?
C16 Cu15 Cu1 50.26(11) 2_657 2_657 ?
C16 Cu15 Cu14 46.35(12) 2_657 2_657 ?
C16 Cu15 C56 110.79(17) 2_657 2_657 ?
C16 Cu15 C27 126.73(17) 2_657 . ?
Cu1 Cu13 Cu14 61.528(18) . . ?
O12 Cu13 Cu1 144.48(9) . . ?
O12 Cu13 Cu14 83.01(9) . . ?
O12 Cu13 C56 101.66(14) . 2_657 ?
O12 Cu13 C47 106.57(15) . . ?
O12 Cu13 C46 141.03(17) . . ?
O12 Cu13 C57 97.70(14) . 2_657 ?
C56 Cu13 Cu1 77.54(11) 2_657 . ?
C56 Cu13 Cu14 83.23(11) 2_657 . ?
C56 Cu13 C57 31.56(16) 2_657 2_657 ?
C47 Cu13 Cu1 78.75(12) . . ?
C47 Cu13 Cu14 98.73(11) . . ?
C47 Cu13 C56 151.74(16) . 2_657 ?
C47 Cu13 C57 141.34(16) . 2_657 ?
C46 Cu13 Cu1 49.52(13) . . ?
C46 Cu13 Cu14 95.87(12) . . ?
C46 Cu13 C56 116.95(18) . 2_657 ?
C46 Cu13 C47 34.83(19) . . ?
C46 Cu13 C57 117.71(18) . 2_657 ?
C57 Cu13 Cu1 98.56(11) 2_657 . ?
C57 Cu13 Cu14 113.96(11) 2_657 . ?
Cu15 Cu2 Cu15 65.51(2) 2_657 . ?
Cu15 Cu2 Cu1 63.149(19) 2_657 . ?
Cu15 Cu2 Cu14 95.63(2) 2_657 2_657 ?
Cu15 Cu2 Cu14 57.912(18) . 2_657 ?
Cu1 Cu2 Cu15 61.494(19) . . ?
Cu1 Cu2 Cu14 119.15(2) . 2_657 ?
N3 Cu2 Cu15 148.57(10) 1_464 . ?
N3 Cu2 Cu15 144.97(11) 1_464 2_657 ?
N3 Cu2 Cu1 117.64(11) 1_464 . ?
N3 Cu2 Cu14 110.73(11) 1_464 2_657 ?
C56 Cu2 Cu15 104.04(12) . . ?
C56 Cu2 Cu15 52.81(12) . 2_657 ?
C56 Cu2 Cu1 112.73(13) . . ?
C56 Cu2 Cu14 87.09(12) . 2_657 ?
C56 Cu2 N3 104.43(15) . 1_464 ?
C56 Cu2 C27 154.68(17) . . ?
C27 Cu2 Cu15 105.02(12) . 2_657 ?
C27 Cu2 Cu15 51.20(11) . . ?
C27 Cu2 Cu1 54.36(13) . . ?
C27 Cu2 Cu14 82.96(12) . 2_657 ?
C27 Cu2 N3 100.86(15) . 1_464 ?
Cu15 Cu1 Cu15 63.50(2) . 2_657 ?
Cu15 Cu1 Cu13 105.52(2) 2_657 . ?
Cu15 Cu1 Cu13 85.55(2) . . ?
Cu15 Cu1 Cu14 93.40(2) . . ?
Cu15 Cu1 Cu14 57.239(18) 2_657 . ?
Cu13 Cu1 Cu14 59.721(18) . . ?
Cu2 Cu1 Cu15 58.413(18) . 2_657 ?
Cu2 Cu1 Cu15 60.472(19) . . ?
Cu2 Cu1 Cu13 145.88(3) . . ?
Cu2 Cu1 Cu14 115.56(2) . . ?
Cu29 Cu1 Cu15 150.61(3) . 2_657 ?
Cu29 Cu1 Cu15 89.67(2) . . ?
Cu29 Cu1 Cu13 82.63(2) . . ?
Cu29 Cu1 Cu2 98.99(2) . . ?
Cu29 Cu1 Cu14 141.79(3) . . ?
C27 Cu1 Cu15 97.35(11) . 2_657 ?
C27 Cu1 Cu15 50.00(11) . . ?
C27 Cu1 Cu13 111.45(11) . . ?
C27 Cu1 Cu2 49.60(11) . . ?
C27 Cu1 Cu29 54.01(11) . . ?
C27 Cu1 Cu14 143.35(11) . . ?
C46 Cu1 Cu15 150.68(13) . 2_657 ?
C46 Cu1 Cu15 118.90(12) . . ?
C46 Cu1 Cu13 48.80(12) . . ?
C46 Cu1 Cu2 150.49(13) . . ?
C46 Cu1 Cu29 52.39(13) . . ?
C46 Cu1 Cu14 93.89(13) . . ?
C46 Cu1 C27 105.22(17) . . ?
C46 Cu1 C16 114.40(18) . . ?
C16 Cu1 Cu15 111.91(12) . . ?
C16 Cu1 Cu15 49.36(12) . 2_657 ?
C16 Cu1 Cu13 100.80(12) . . ?
C16 Cu1 Cu2 90.12(12) . . ?
C16 Cu1 Cu29 158.28(12) . . ?
C16 Cu1 Cu14 43.51(12) . . ?
C16 Cu1 C27 139.56(17) . . ?
O30 Cu29 Cu1 103.74(9) . . ?
O34 Cu29 Cu1 154.51(10) . . ?
O34 Cu29 O30 82.91(12) . . ?
O34 Cu29 C27 146.14(15) . . ?
O34 Cu29 C46 100.49(16) . . ?
O34 Cu29 C2 111.39(15) . . ?
C27 Cu29 Cu1 55.82(12) . . ?
C27 Cu29 O30 107.67(14) . . ?
C46 Cu29 Cu1 54.36(12) . . ?
C46 Cu29 O30 99.60(15) . . ?
C46 Cu29 C27 108.91(17) . . ?
C46 Cu29 C2 141.08(16) . . ?
C2 Cu29 Cu1 90.74(11) . . ?
C2 Cu29 O30 105.80(15) . . ?
C2 Cu29 C27 35.15(17) . . ?
Cu15 Cu14 Cu13 106.72(2) 2_657 . ?
Cu15 Cu14 Cu2 58.445(18) 2_657 2_657 ?
Cu15 Cu14 Cu1 59.708(18) 2_657 . ?
Cu13 Cu14 Cu2 77.73(2) . 2_657 ?
Cu13 Cu14 Cu1 58.751(18) . . ?
Cu2 Cu14 Cu1 82.30(2) 2_657 . ?
O22 Cu14 Cu15 139.05(10) . 2_657 ?
O22 Cu14 Cu13 82.60(9) . . ?
O22 Cu14 Cu2 86.28(9) . 2_657 ?
O22 Cu14 Cu1 141.18(9) . . ?
O22 Cu14 C16 165.27(16) . . ?
C16 Cu14 Cu15 51.52(13) . 2_657 ?
C16 Cu14 Cu13 105.06(12) . . ?
C16 Cu14 Cu2 107.48(14) . 2_657 ?
C16 Cu14 Cu1 49.01(12) . . ?
C11 O12 Cu13 121.1(3) . . ?
C11 O22 Cu14 127.5(3) . . ?
C31 O30 Cu29 116.5(3) . . ?
C33 O34 Cu29 123.5(3) . . ?
C4 N3 Cu2 120.6(3) . 1_646 ?
C26 N3 Cu2 123.2(3) . 1_646 ?
C26 N3 C4 116.1(4) . . ?
Cu15 C56 Cu13 114.51(18) 2_657 2_657 ?
Cu2 C56 Cu15 78.36(15) . 2_657 ?
Cu2 C56 Cu13 109.81(19) . 2_657 ?
C57 C56 Cu15 122.5(4) . 2_657 ?
C57 C56 Cu13 76.9(3) . 2_657 ?
C57 C56 Cu2 154.3(4) . . ?
Cu15 C27 Cu1 77.79(15) . . ?
Cu15 C27 Cu29 118.7(2) . . ?
Cu2 C27 Cu15 79.92(15) . . ?
Cu2 C27 Cu1 76.03(15) . . ?
Cu2 C27 Cu29 135.5(2) . . ?
Cu29 C27 Cu1 70.17(14) . . ?
C2 C27 Cu15 116.2(3) . . ?
C2 C27 Cu2 141.5(4) . . ?
C2 C27 Cu1 139.3(3) . . ?
C2 C27 Cu29 69.8(3) . . ?
C5 C6 C7 121.2(4) . . ?
C25 C6 C7 122.4(4) . . ?
C25 C6 C5 116.4(4) . . ?
C46 C47 Cu13 70.0(3) . . ?
C46 C47 C48 163.1(4) . . ?
C48 C47 Cu13 126.7(3) . . ?
C8 C7 C6 120.3(4) . . ?
C24 C7 C6 120.9(4) . . ?
C24 C7 C8 118.8(4) . . ?
O12 C11 O22 125.0(4) . . ?
O12 C11 C10 118.4(4) . . ?
O22 C11 C10 116.5(4) . . ?
C6 C5 H5 120.1 . . ?
C4 C5 C6 119.7(4) . . ?
C4 C5 H5 120.1 . . ?
N3 C4 C5 124.0(4) . . ?
N3 C4 H4 118.0 . . ?
C5 C4 H4 118.0 . . ?
C10 C23 H23 119.6 . . ?
C10 C23 C24 120.9(4) . . ?
C24 C23 H23 119.6 . . ?
Cu13 C46 Cu1 81.68(15) . . ?
Cu29 C46 Cu13 113.2(2) . . ?
Cu29 C46 Cu1 73.26(17) . . ?
C47 C46 Cu13 75.1(3) . . ?
C47 C46 Cu1 134.9(3) . . ?
C47 C46 Cu29 151.7(3) . . ?
C56 C57 Cu13 71.5(3) . 2_657 ?
C56 C57 C58 171.0(5) . . ?
C58 C57 Cu13 117.4(3) . 2_657 ?
C23 C10 C11 119.9(4) . . ?
C23 C10 C9 119.2(4) . . ?
C9 C10 C11 120.9(4) . . ?
C10 C9 H9 119.8 . . ?
C10 C9 C8 120.4(4) . . ?
C8 C9 H9 119.8 . . ?
C7 C8 H8 119.7 . . ?
C9 C8 C7 120.5(4) . . ?
C9 C8 H8 119.7 . . ?
C6 C25 H25 120.2 . . ?
C26 C25 C6 119.6(4) . . ?
C26 C25 H25 120.2 . . ?
C7 C24 H24 119.9 . . ?
C23 C24 C7 120.2(4) . . ?
C23 C24 H24 119.9 . . ?
N3 C26 C25 124.1(4) . . ?
N3 C26 H26 118.0 . . ?
C25 C26 H26 118.0 . . ?
Cu15 C16 Cu1 80.37(15) 2_657 . ?
Cu14 C16 Cu15 82.12(16) . 2_657 ?
Cu14 C16 Cu1 87.49(16) . . ?
C17 C16 Cu15 133.5(4) . 2_657 ?
C17 C16 Cu1 100.1(3) . . ?
C17 C16 Cu14 144.3(4) . . ?
C47 C48 C49 108.7(4) . . ?
C47 C48 C51 109.5(4) . . ?
C47 C48 C50 108.7(4) . . ?
C49 C48 C51 109.4(4) . . ?
C49 C48 C50 110.9(4) . . ?
C50 C48 C51 109.7(4) . . ?
O34 C33 C32 129.6(4) . . ?
O34 C33 C35 112.6(4) . . ?
C32 C33 C35 117.7(4) . . ?
C16 C17 C18 179.2(5) . . ?
C57 C58 C59 108.5(4) . . ?
C57 C58 C61 109.9(4) . . ?
C57 C58 C60 108.4(4) . . ?
C61 C58 C59 108.8(4) . . ?
C61 C58 C60 111.5(5) . . ?
C60 C58 C59 109.7(5) . . ?
C33 C32 H32 118.7 . . ?
C33 C32 C31 122.6(4) . . ?
C31 C32 H32 118.7 . . ?
C58 C59 H59A 109.5 . . ?
C58 C59 H59B 109.5 . . ?
C58 C59 H59C 109.5 . . ?
H59A C59 H59B 109.5 . . ?
H59A C59 H59C 109.5 . . ?
H59B C59 H59C 109.5 . . ?
C48 C49 H49A 109.5 . . ?
C48 C49 H49B 109.5 . . ?
C48 C49 H49C 109.5 . . ?
H49A C49 H49B 109.5 . . ?
H49A C49 H49C 109.5 . . ?
H49B C49 H49C 109.5 . . ?
C17 C18 C19 108.4(4) . . ?
C17 C18 C21 109.8(5) . . ?
C17 C18 C20 108.9(6) . . ?
C19 C18 C21 107.6(6) . . ?
C20 C18 C19 110.1(5) . . ?
C20 C18 C21 112.0(6) . . ?
O30 C31 C32 128.0(4) . . ?
O30 C31 C39 115.6(4) . . ?
C32 C31 C39 116.4(4) . . ?
F36 C35 F37 106.3(4) . . ?
F36 C35 C33 114.6(4) . . ?
F38 C35 F36 107.2(5) . . ?
F38 C35 F37 105.9(5) . . ?
F38 C35 C33 112.3(4) . . ?
F37 C35 C33 110.0(5) . . ?
C48 C51 H51A 109.5 . . ?
C48 C51 H51B 109.5 . . ?
C48 C51 H51C 109.5 . . ?
H51A C51 H51B 109.5 . . ?
H51A C51 H51C 109.5 . . ?
H51B C51 H51C 109.5 . . ?
F40 C39 C31 110.0(6) . . ?
F40 C39 F43 99.4(8) . . ?
F43 C39 C31 111.4(5) . . ?
F45 C39 C31 113.2(6) . . ?
F45 C39 F40 111.9(9) . . ?
F45 C39 F43 110.2(9) . . ?
F42 C39 C31 109.7(5) . . ?
F42 C39 F44 100.2(9) . . ?
F41 C39 C31 119.0(7) . . ?
F41 C39 F42 108.7(11) . . ?
F41 C39 F44 105.3(10) . . ?
F44 C39 C31 112.1(5) . . ?
C48 C50 H50A 109.5 . . ?
C48 C50 H50B 109.5 . . ?
C48 C50 H50C 109.5 . . ?
H50A C50 H50B 109.5 . . ?
H50A C50 H50C 109.5 . . ?
H50B C50 H50C 109.5 . . ?
C18 C19 H19A 109.5 . . ?
C18 C19 H19B 109.5 . . ?
C18 C19 H19C 109.5 . . ?
H19A C19 H19B 109.5 . . ?
H19A C19 H19C 109.5 . . ?
H19B C19 H19C 109.5 . . ?
C58 C61 H61A 109.5 . . ?
C58 C61 H61B 109.5 . . ?
C58 C61 H61C 109.5 . . ?
H61A C61 H61B 109.5 . . ?
H61A C61 H61C 109.5 . . ?
H61B C61 H61C 109.5 . . ?
C58 C60 H60A 109.5 . . ?
C58 C60 H60B 109.5 . . ?
C58 C60 H60C 109.5 . . ?
H60A C60 H60B 109.5 . . ?
H60A C60 H60C 109.5 . . ?
H60B C60 H60C 109.5 . . ?
C18 C21 H21A 109.5 . . ?
C18 C21 H21B 109.5 . . ?
C18 C21 H21C 109.5 . . ?
H21A C21 H21B 109.5 . . ?
H21A C21 H21C 109.5 . . ?
H21B C21 H21C 109.5 . . ?
C18 C20 H20A 109.5 . . ?
C18 C20 H20B 109.5 . . ?
C18 C20 H20C 109.5 . . ?
H20A C20 H20B 109.5 . . ?
H20A C20 H20C 109.5 . . ?
H20B C20 H20C 109.5 . . ?
C27 C2 Cu29 75.0(3) . . ?
C27 C2 C3 157.8(4) . . ?
C3 C2 Cu29 126.7(3) . . ?
C2 C3 C12 108.1(5) . . ?
C2 C3 C13 109.4(4) . . ?
C13 C3 C12 110.0(7) . . ?
C14 C3 C2 111.1(4) . . ?
C14 C3 C12 106.6(6) . . ?
C14 C3 C13 111.6(6) . . ?
C3 C12 H12A 109.5 . . ?
C3 C12 H12B 109.5 . . ?
C3 C12 H12C 109.5 . . ?
H12A C12 H12B 109.5 . . ?
H12A C12 H12C 109.5 . . ?
H12B C12 H12C 109.5 . . ?
C3 C13 H13A 109.5 . . ?
C3 C13 H13B 109.5 . . ?
C3 C13 H13C 109.5 . . ?
H13A C13 H13B 109.5 . . ?
H13A C13 H13C 109.5 . . ?
H13B C13 H13C 109.5 . . ?
C3 C14 H14A 109.5 . . ?
C3 C14 H14B 109.5 . . ?
C3 C14 H14C 109.5 . . ?
H14A C14 H14B 109.5 . . ?
H14A C14 H14C 109.5 . . ?
H14B C14 H14C 109.5 . . ?

loop_
_geom_bond_atom_site_label_1
_geom_bond_atom_site_label_2
_geom_bond_distance
_geom_bond_site_symmetry_2
_geom_bond_publ_flag
Cu15 Cu15 2.8137(10) 2_657 ?
Cu15 Cu2 2.5665(7) 2_657 ?
Cu15 Cu2 2.6329(7) . ?
Cu15 Cu1 2.6880(7) 2_657 ?
Cu15 Cu1 2.6591(7) . ?
Cu15 Cu14 2.6178(7) 2_657 ?
Cu15 C56 2.087(4) 2_657 ?
Cu15 C27 2.084(4) . ?
Cu15 C16 2.069(4) 2_657 ?
Cu13 Cu1 2.6988(7) . ?
Cu13 Cu14 2.7262(7) . ?
Cu13 O12 2.010(3) . ?
Cu13 C56 2.238(4) 2_657 ?
Cu13 C47 2.110(4) . ?
Cu13 C46 2.052(4) . ?
Cu13 C57 2.298(4) 2_657 ?
Cu2 Cu1 2.5671(7) . ?
Cu2 Cu14 2.7686(7) 2_657 ?
Cu2 N3 2.063(4) 1_464 ?
Cu2 C56 1.972(4) . ?
Cu2 C27 2.015(4) . ?
Cu1 Cu29 2.4448(7) . ?
Cu1 Cu14 2.7750(7) . ?
Cu1 C27 2.150(5) . ?
Cu1 C46 2.075(5) . ?
Cu1 C16 2.097(4) . ?
Cu29 O30 2.368(3) . ?
Cu29 O34 1.993(3) . ?
Cu29 C27 2.103(4) . ?
Cu29 C46 2.022(5) . ?
Cu29 C2 2.043(4) . ?
Cu14 O22 1.883(3) . ?
Cu14 C16 1.912(4) . ?
O12 C11 1.254(5) . ?
O22 C11 1.284(5) . ?
O30 C31 1.243(6) . ?
O34 C33 1.267(6) . ?
F36 C35 1.326(6) . ?
N3 C4 1.352(6) . ?
N3 C26 1.342(6) . ?
F38 C35 1.314(7) . ?
F37 C35 1.345(7) . ?
C56 C57 1.235(6) . ?
C27 C2 1.253(6) . ?
C6 C7 1.501(6) . ?
C6 C5 1.406(6) . ?
C6 C25 1.402(6) . ?
C47 C46 1.247(7) . ?
C47 C48 1.491(7) . ?
C7 C8 1.401(6) . ?
C7 C24 1.398(6) . ?
C11 C10 1.502(6) . ?
C5 H5 0.9300 . ?
C5 C4 1.375(6) . ?
C4 H4 0.9300 . ?
C23 H23 0.9300 . ?
C23 C10 1.388(6) . ?
C23 C24 1.393(6) . ?
C57 C58 1.495(6) . ?
C10 C9 1.392(6) . ?
C9 H9 0.9300 . ?
C9 C8 1.394(6) . ?
C8 H8 0.9300 . ?
C25 H25 0.9300 . ?
C25 C26 1.384(7) . ?
C24 H24 0.9300 . ?
C26 H26 0.9300 . ?
C16 C17 1.215(7) . ?
C48 C49 1.534(6) . ?
C48 C51 1.550(6) . ?
C48 C50 1.543(6) . ?
C33 C32 1.394(7) . ?
C33 C35 1.537(6) . ?
C17 C18 1.484(7) . ?
C58 C59 1.542(7) . ?
C58 C61 1.526(7) . ?
C58 C60 1.529(8) . ?
C32 H32 0.9300 . ?
C32 C31 1.408(7) . ?
C59 H59A 0.9600 . ?
C59 H59B 0.9600 . ?
C59 H59C 0.9600 . ?
C49 H49A 0.9600 . ?
C49 H49B 0.9600 . ?
C49 H49C 0.9600 . ?
C18 C19 1.520(9) . ?
C18 C21 1.547(10) . ?
C18 C20 1.515(10) . ?
C31 C39 1.540(7) . ?
C51 H51A 0.9600 . ?
C51 H51B 0.9600 . ?
C51 H51C 0.9600 . ?
C39 F40 1.349(8) . ?
C39 F43 1.350(7) . ?
C39 F45 1.279(7) . ?
C39 F42 1.358(10) . ?
C39 F41 1.190(12) . ?
C39 F44 1.404(10) . ?
C50 H50A 0.9600 . ?
C50 H50B 0.9600 . ?
C50 H50C 0.9600 . ?
C19 H19A 0.9600 . ?
C19 H19B 0.9600 . ?
C19 H19C 0.9600 . ?
C61 H61A 0.9600 . ?
C61 H61B 0.9600 . ?
C61 H61C 0.9600 . ?
C60 H60A 0.9600 . ?
C60 H60B 0.9600 . ?
C60 H60C 0.9600 . ?
C21 H21A 0.9600 . ?
C21 H21B 0.9600 . ?
C21 H21C 0.9600 . ?
C20 H20A 0.9600 . ?
C20 H20B 0.9600 . ?
C20 H20C 0.9600 . ?
C2 C3 1.509(6) . ?
C3 C12 1.535(8) . ?
C3 C13 1.511(7) . ?
C3 C14 1.507(7) . ?
C12 H12A 0.9600 . ?
C12 H12B 0.9600 . ?
C12 H12C 0.9600 . ?
C13 H13A 0.9600 . ?
C13 H13B 0.9600 . ?
C13 H13C 0.9600 . ?
C14 H14A 0.9600 . ?
C14 H14B 0.9600 . ?
C14 H14C 0.9600 . ?

loop_
_geom_torsion_atom_site_label_1
_geom_torsion_atom_site_label_2
_geom_torsion_atom_site_label_3
_geom_torsion_atom_site_label_4
_geom_torsion
_geom_torsion_site_symmetry_1
_geom_torsion_site_symmetry_2
_geom_torsion_site_symmetry_3
_geom_torsion_site_symmetry_4
_geom_torsion_publ_flag
Cu15 Cu14 O22 C11 112.6(3) 2_657 . . . ?
Cu15 C56 C57 Cu13 -110.9(3) 2_657 . . 2_657 ?
Cu15 C27 C2 Cu29 -112.9(3) . . . . ?
Cu15 C27 C2 C3 77.4(12) . . . . ?
Cu13 Cu14 O22 C11 5.6(3) . . . . ?
Cu13 O12 C11 O22 -8.1(6) . . . . ?
Cu13 O12 C11 C10 169.9(3) . . . . ?
Cu13 C47 C46 Cu1 61.6(4) . . . . ?
Cu13 C47 C46 Cu29 -111.4(7) . . . . ?
Cu13 C47 C48 C49 173.5(3) . . . . ?
Cu13 C47 C48 C51 54.1(5) . . . . ?
Cu13 C47 C48 C50 -65.8(5) . . . . ?
Cu13 C57 C58 C59 -73.0(5) 2_657 . . . ?
Cu13 C57 C58 C61 45.9(5) 2_657 . . . ?
Cu13 C57 C58 C60 167.9(4) 2_657 . . . ?
Cu2 Cu14 O22 C11 83.7(3) 2_657 . . . ?
Cu2 N3 C4 C5 -171.2(4) 1_646 . . . ?
Cu2 N3 C26 C25 172.0(4) 1_646 . . . ?
Cu2 C56 C57 Cu13 108.7(8) . . . 2_657 ?
Cu2 C27 C2 Cu29 139.4(5) . . . . ?
Cu2 C27 C2 C3 -30.4(15) . . . . ?
Cu1 Cu14 O22 C11 10.8(4) . . . . ?
Cu1 C27 C2 Cu29 -10.7(4) . . . . ?
Cu1 C27 C2 C3 179.6(8) . . . . ?
Cu29 O30 C31 C32 22.9(7) . . . . ?
Cu29 O30 C31 C39 -156.9(3) . . . . ?
Cu29 O34 C33 C32 -29.8(7) . . . . ?
Cu29 O34 C33 C35 152.1(3) . . . . ?
Cu29 C27 C2 C3 -169.7(12) . . . . ?
Cu29 C2 C3 C12 -69.0(7) . . . . ?
Cu29 C2 C3 C13 171.2(5) . . . . ?
Cu29 C2 C3 C14 47.6(6) . . . . ?
Cu14 O22 C11 O12 -0.4(6) . . . . ?
Cu14 O22 C11 C10 -178.5(3) . . . . ?
O12 C11 C10 C23 -2.8(6) . . . . ?
O12 C11 C10 C9 -179.6(4) . . . . ?
O22 C11 C10 C23 175.4(4) . . . . ?
O22 C11 C10 C9 -1.4(6) . . . . ?
O30 C31 C39 F40 119.5(9) . . . . ?
O30 C31 C39 F43 10.2(9) . . . . ?
O30 C31 C39 F45 -114.5(10) . . . . ?
O30 C31 C39 F42 -49.7(9) . . . . ?
O30 C31 C39 F41 76.3(14) . . . . ?
O30 C31 C39 F44 -160.2(9) . . . . ?
O34 C33 C32 C31 -4.5(8) . . . . ?
O34 C33 C35 F36 -172.3(5) . . . . ?
O34 C33 C35 F38 -49.7(6) . . . . ?
O34 C33 C35 F37 68.0(5) . . . . ?
C27 C2 C3 C12 98.6(12) . . . . ?
C27 C2 C3 C13 -21.2(14) . . . . ?
C27 C2 C3 C14 -144.8(11) . . . . ?
C6 C7 C8 C9 -177.6(4) . . . . ?
C6 C7 C24 C23 178.7(4) . . . . ?
C6 C5 C4 N3 -0.6(7) . . . . ?
C6 C25 C26 N3 -1.2(8) . . . . ?
C7 C6 C5 C4 175.8(4) . . . . ?
C7 C6 C25 C26 -175.0(4) . . . . ?
C11 C10 C9 C8 175.7(4) . . . . ?
C5 C6 C7 C8 23.1(6) . . . . ?
C5 C6 C7 C24 -156.0(4) . . . . ?
C5 C6 C25 C26 4.1(7) . . . . ?
C4 N3 C26 C25 -2.5(7) . . . . ?
C23 C10 C9 C8 -1.1(7) . . . . ?
C46 C47 C48 C49 -14.7(16) . . . . ?
C46 C47 C48 C51 -134.0(13) . . . . ?
C46 C47 C48 C50 106.1(14) . . . . ?
C10 C23 C24 C7 -1.4(7) . . . . ?
C10 C9 C8 C7 -0.8(7) . . . . ?
C8 C7 C24 C23 -0.5(7) . . . . ?
C25 C6 C7 C8 -157.9(4) . . . . ?
C25 C6 C7 C24 23.0(7) . . . . ?
C25 C6 C5 C4 -3.2(7) . . . . ?
C24 C7 C8 C9 1.5(7) . . . . ?
C24 C23 C10 C11 -174.7(4) . . . . ?
C24 C23 C10 C9 2.1(7) . . . . ?
C26 N3 C4 C5 3.4(7) . . . . ?
C16 Cu14 O22 C11 -116.9(6) . . . . ?
C48 C47 C46 Cu13 -173.1(14) . . . . ?
C48 C47 C46 Cu1 -111.5(13) . . . . ?
C48 C47 C46 Cu29 75.5(17) . . . . ?
C33 C32 C31 O30 4.1(8) . . . . ?
C33 C32 C31 C39 -176.2(4) . . . . ?
C32 C33 C35 F36 9.3(7) . . . . ?
C32 C33 C35 F38 131.9(5) . . . . ?
C32 C33 C35 F37 -110.4(5) . . . . ?
C32 C31 C39 F40 -60.3(9) . . . . ?
C32 C31 C39 F43 -169.6(8) . . . . ?
C32 C31 C39 F45 65.7(10) . . . . ?
C32 C31 C39 F42 130.5(8) . . . . ?
C32 C31 C39 F41 -103.5(13) . . . . ?
C32 C31 C39 F44 20.0(11) . . . . ?
C35 C33 C32 C31 173.6(5) . . . . ?
